data_2019362
loop_
_publ_author_name
'Jogl, Gerwald'
'Wang, Xiaoping'
'Mason, Sax A.'
'Kovalevsky, Andrey'
'Mustyakimov, Marat'
'Fisher, Z\"oe'
'Hoffman, Christina'
'Kratky, Christoph'
'Langan, Paul'

_publ_section_title
;
 High-resolution neutron crystallographic studies of the hydration of the
 coenzyme cob(II)alamin
;
_journal_coeditor_code TM5035
_journal_issue 6
_journal_name_full 'Acta Crystallographica Section D Biological Crystallography'
_journal_page_first 584
_journal_page_last 591
_journal_paper_doi 10.1107/S090744491101496X
_journal_volume 67
_journal_year 2011
_chemical_formula_moiety unknown
_chemical_formula_sum 'C70 H76.5 Co D33.5 N13 O23.5 P'
_chemical_formula_weight 1635.84
_chemical_melting_point ?
_chemical_name_common B12r
_chemical_name_systematic
;
 ?
;
_space_group_IT_number 19
_symmetry_cell_setting orthorhombic
_symmetry_space_group_name_Hall 'P 2ac 2ab'
_symmetry_space_group_name_H-M 'P 21 21 21'
_atom_sites_solution_hydrogens geom
_atom_sites_solution_primary direct
_atom_sites_solution_secondary difmap
_cell_angle_alpha 90.00
_cell_angle_beta 90.00
_cell_angle_gamma 90.00
_cell_formula_units_Z 4
_cell_length_a 15.9795(9)
_cell_length_b 21.8889(13)
_cell_length_c 26.8095(18)
_cell_measurement_temperature 293(2)
_cell_volume 9377.3(10)
_computing_data_collection Madness
_computing_data_reduction Madness
_computing_molecular_graphics Coot
_computing_structure_refinement 'SHELXL-97 (Sheldrick, 1997)'
_computing_structure_solution 'SHELXL-97 (Sheldrick, 1997)'
_diffrn_ambient_temperature 293(2)
_diffrn_measured_fraction_theta_full 0.906
_diffrn_measured_fraction_theta_max 0.906
_diffrn_measurement_device_type D19
_diffrn_measurement_method 'normal beam'
_diffrn_radiation_monochromator graphite
_diffrn_radiation_probe neutron
_diffrn_radiation_source ILL
_diffrn_radiation_type neutron
_diffrn_radiation_wavelength 1.53798
_diffrn_reflns_av_R_equivalents 0.0000
_diffrn_reflns_av_sigmaI/netI 0.1009
_diffrn_reflns_limit_h_max 16
_diffrn_reflns_limit_h_min 0
_diffrn_reflns_limit_k_max 22
_diffrn_reflns_limit_k_min 0
_diffrn_reflns_limit_l_max 28
_diffrn_reflns_limit_l_min -27
_diffrn_reflns_number 7970
_diffrn_reflns_theta_full 55.40
_diffrn_reflns_theta_max 55.40
_diffrn_reflns_theta_min 2.60
_diffrn_standards_decay_% 0
_diffrn_standards_number 5
_exptl_absorpt_coefficient_mu 0.260
_exptl_absorpt_correction_type none
_exptl_absorpt_process_details
; Absorption corrections were carried out using a program supplied
to us by Jane Brown from the ILL.
;
_exptl_crystal_colour red
_exptl_crystal_density_diffrn 1.159
_exptl_crystal_density_meas ?
_exptl_crystal_density_method 'not measured'
_exptl_crystal_description 1
_exptl_crystal_F_000 2777
_exptl_crystal_size_max 4.5
_exptl_crystal_size_mid 1.4
_exptl_crystal_size_min 1.3
_refine_diff_density_max 1.082
_refine_diff_density_min -0.734
_refine_ls_abs_structure_details 'Flack H D (1983), Acta Cryst. A39, 876-881'
_refine_ls_abs_structure_Flack 10(10)
_refine_ls_extinction_method none
_refine_ls_goodness_of_fit_ref 1.054
_refine_ls_hydrogen_treatment mixed
_refine_ls_matrix_type fullcycle
_refine_ls_number_parameters 1844
_refine_ls_number_reflns 7970
_refine_ls_number_restraints 3181
_refine_ls_restrained_S_all 0.888
_refine_ls_R_factor_all 0.1231
_refine_ls_R_factor_gt 0.0923
_refine_ls_shift/su_max 0.010
_refine_ls_shift/su_mean 0.001
_refine_ls_structure_factor_coef Fsqd
_refine_ls_weighting_details 'calc w=1/[\s^2^(Fo^2^)+(0.1322P)^2^+220.6702P] where P=(Fo^2^+2Fc^2^)/3'
_refine_ls_weighting_scheme calc
_refine_ls_wR_factor_gt 0.2363
_refine_ls_wR_factor_ref 0.2612
_reflns_number_gt 5904
_reflns_number_total 7970
_reflns_threshold_expression >2sigma(I)
_cod_data_source_file tm5035sup1.cif
_cod_data_source_block B12r
_cod_depositor_comments
;
 Removing duplicate rows from the ATOM_TYPE loop.

 Antanas Vaitkus,
 2018-08-07

The following automatic conversions were performed:

'_chemical_melting_point' value 'unknown' was changed to '?' - the
value is undefined or not given.

Automatic conversion script
Id: cif_fix_values 1891 2012-01-12 08:04:46Z andrius 

The following automatic conversions were performed:

'_exptl_crystal_density_meas' value 'not measured' was changed to '?'
- the value is perceived as not measured.

Automatic conversion script
Id: cif_fix_values 3008 2015-01-20 13:52:24Z robertas 
;
_cod_original_formula_sum 'C70 H74 H2.50 Co D33.50 N13 O23.50 P'
_cod_database_code 2019362

loop_
_symmetry_equiv_pos_as_xyz
'x, y, z'
'-x+1/2, -y, z+1/2'
'x+1/2, -y+1/2, -z'
'-x, y+1/2, -z+1/2'

loop_
_atom_site_type_symbol
_atom_site_label
_atom_site_fract_x
_atom_site_fract_y
_atom_site_fract_z
_atom_site_U_iso_or_equiv
_atom_site_adp_type
_atom_site_calc_flag
_atom_site_refinement_flags
_atom_site_occupancy
_atom_site_symmetry_multiplicity
_atom_site_disorder_assembly
_atom_site_disorder_group
Co Co1 0.2676(13) 0.4059(9) 0.7489(8) 0.042(2) Uani d U 1 1 . .
P P1 0.5168(7) 0.2353(5) 0.4767(4) 0.053(2) Uani d U 1 1 . .
N N21 0.1565(3) 0.3782(2) 0.7312(2) 0.0407(12) Uani d U 1 1 . .
N N22 0.2236(3) 0.4808(2) 0.7680(2) 0.0474(13) Uani d U 1 1 . .
N N23 0.3768(3) 0.4157(2) 0.7687(2) 0.0456(13) Uani d U 1 1 . .
N N24 0.2880(3) 0.3184(2) 0.7411(2) 0.0433(12) Uani d U 1 1 . .
C C1 0.1473(4) 0.3167(3) 0.7074(3) 0.0355(14) Uani d U 1 1 . .
C C2 0.0509(4) 0.3011(3) 0.7151(3) 0.0433(16) Uani d DU 1 1 . .
C C3 0.0116(5) 0.3674(3) 0.7172(3) 0.0467(17) Uani d DU 1 1 . .
H H3 -0.0400(8) 0.3663(7) 0.7434(6) 0.059(4) Uani d DU 1 1 . .
C C4 0.0852(5) 0.4037(3) 0.7378(3) 0.0426(16) Uani d U 1 1 . .
C C5 0.0720(5) 0.4638(3) 0.7620(3) 0.0444(17) Uani d U 1 1 . .
C C6 0.1400(5) 0.4983(3) 0.7735(3) 0.0496(18) Uani d U 1 1 . .
C C7 0.1379(5) 0.5624(3) 0.7983(3) 0.0478(16) Uani d DU 1 1 . .
C C8 0.2254(5) 0.5871(3) 0.7841(3) 0.0558(19) Uani d DU 1 1 . .
H H8 0.2532(12) 0.6136(8) 0.8130(7) 0.078(5) Uani d DU 1 1 . .
C C9 0.2729(5) 0.5272(3) 0.7800(4) 0.053(2) Uani d U 1 1 . .
C C10 0.3597(5) 0.5237(4) 0.7872(4) 0.058(2) Uani d DU 1 1 . .
H D10 0.3863(11) 0.5598(7) 0.7990(6) 0.086(9) Uiso d PD 0.69(5) 1 . .
C C11 0.4058(5) 0.4708(4) 0.7848(4) 0.064(2) Uani d U 1 1 . .
C C12 0.4948(6) 0.4665(4) 0.8018(4) 0.068(2) Uani d U 1 1 . .
C C13 0.5260(5) 0.4072(4) 0.7757(3) 0.0557(19) Uani d DU 1 1 . .
H H13 0.5670(11) 0.3829(8) 0.8007(7) 0.075(5) Uani d DU 1 1 . .
C C14 0.4425(5) 0.3739(3) 0.7676(3) 0.0508(19) Uani d U 1 1 . .
C C15 0.4337(5) 0.3131(3) 0.7584(4) 0.055(2) Uani d U 1 1 . .
C C16 0.3561(5) 0.2863(3) 0.7466(3) 0.0444(17) Uani d U 1 1 . .
C C17 0.3376(4) 0.2169(3) 0.7401(3) 0.0420(15) Uani d DU 1 1 . .
C C18 0.2498(4) 0.2192(3) 0.7139(3) 0.0389(15) Uani d DU 1 1 . .
H H18 0.2598(10) 0.2261(7) 0.6747(4) 0.056(4) Uani d DU 1 1 . .
C C19 0.2132(5) 0.2784(3) 0.7364(4) 0.0406(16) Uani d U 1 1 . .
H H19 0.1888(11) 0.2699(7) 0.7722(8) 0.059(4) Uani d U 1 1 . .
C C25 0.1724(5) 0.3208(4) 0.6522(3) 0.0466(19) Uani d DU 1 1 . .
H H25A 0.2376(8) 0.3287(8) 0.6482(6) 0.062(4) Uani d DU 1 1 . .
H H25B 0.1411(12) 0.3570(7) 0.6333(6) 0.072(5) Uani d DU 1 1 . .
H H25C 0.1591(13) 0.2799(7) 0.6323(7) 0.075(5) Uani d DU 1 1 . .
C C26 0.0135(5) 0.2599(4) 0.6744(3) 0.0480(19) Uani d DU 1 1 . .
H H26A 0.0438(13) 0.2173(6) 0.6741(8) 0.085(6) Uani d DU 1 1 . .
H H26B 0.0193(14) 0.2805(9) 0.6387(5) 0.083(6) Uani d DU 1 1 . .
H H26C -0.0497(9) 0.2511(12) 0.6841(9) 0.099(7) Uani d DU 1 1 . .
C C27 -0.0153(6) 0.4819(4) 0.7738(4) 0.069(3) Uani d DU 1 1 . .
H H27A -0.0435(13) 0.5083(12) 0.7466(7) 0.101(8) Uani d DU 1 1 . .
H H27B -0.0199(13) 0.5082(13) 0.8053(12) 0.116(9) Uani d U 1 1 . .
H H27C -0.0556(12) 0.4453(8) 0.7777(10) 0.101(7) Uani d DU 1 1 . .
C C28 0.0674(6) 0.6060(4) 0.7822(4) 0.062(2) Uani d DU 1 1 . .
H H28A 0.0551(15) 0.6021(10) 0.7433(5) 0.087(6) Uani d DU 1 1 . .
H H28B 0.0835(14) 0.6519(6) 0.7912(10) 0.095(7) Uani d DU 1 1 . .
H H28C 0.0102(10) 0.5965(9) 0.8011(8) 0.085(6) Uani d DU 1 1 . .
C C29 0.5479(10) 0.5241(6) 0.7948(6) 0.103(4) Uani d DU 1 1 . .
H H29A 0.5224(15) 0.5602(13) 0.8163(15) 0.128(9) Uani d U 1 1 . .
H H29B 0.6090(18) 0.5173(12) 0.8032(14) 0.125(9) Uani d U 1 1 . .
H H29C 0.550(3) 0.5407(15) 0.7577(9) 0.156(12) Uani d DU 1 1 . .
C C30 0.4955(7) 0.4551(6) 0.8599(5) 0.106(4) Uani d DU 1 1 . .
H H30A 0.4613(17) 0.4153(10) 0.8681(11) 0.118(8) Uani d DU 1 1 . .
H H30B 0.4660(19) 0.4892(12) 0.8816(10) 0.131(10) Uani d DU 1 1 . .
H H30C 0.5578(13) 0.4512(17) 0.8721(12) 0.145(11) Uani d DU 1 1 . .
C C31 0.5138(6) 0.2735(5) 0.7641(4) 0.062(3) Uani d DU 1 1 . .
H H31A 0.5342(14) 0.2558(11) 0.7304(7) 0.100(7) Uani d DU 1 1 . .
H H31B 0.5009(14) 0.2340(7) 0.7846(10) 0.102(8) Uani d DU 1 1 . .
H H31C 0.5645(17) 0.2970(10) 0.7799(12) 0.110(9) Uani d U 1 1 . .
C C32 0.3325(5) 0.1884(4) 0.7939(3) 0.056(2) Uani d DU 1 1 . .
H H32A 0.3893(11) 0.1952(11) 0.8138(8) 0.090(6) Uani d DU 1 1 . .
H H32B 0.3222(16) 0.1406(6) 0.7912(7) 0.082(6) Uani d DU 1 1 . .
H H32C 0.2855(13) 0.2074(11) 0.8165(8) 0.095(7) Uani d DU 1 1 . .
C C1A 0.0384(4) 0.2720(4) 0.7669(3) 0.0499(19) Uani d DU 1 1 . .
H H1A1 0.0630(13) 0.3005(9) 0.7964(6) 0.080(5) Uani d DU 1 1 . .
H H1A2 0.0718(11) 0.2286(7) 0.7692(7) 0.070(5) Uani d DU 1 1 . .
C C2A -0.0521(5) 0.2594(4) 0.7823(3) 0.063(2) Uani d DU 1 1 . .
O O3A -0.1131(6) 0.2810(6) 0.7612(5) 0.093(4) Uani d DU 1 1 . .
N N4A -0.0591(7) 0.2212(4) 0.8215(3) 0.087(2) Uani d DU 1 1 . .
H D4A1 -0.0074(10) 0.2022(7) 0.8383(5) 0.079(5) Uani d PD 0.780(16) 1 . .
H D4A2 -0.1183(9) 0.2120(7) 0.8329(5) 0.079(4) Uani d PD 0.780(16) 1 . .
C C1B -0.0184(5) 0.3962(4) 0.6673(3) 0.055(2) Uani d DU 1 1 . .
H H1B1 0.0216(12) 0.3813(10) 0.6375(7) 0.083(6) Uani d DU 1 1 . .
H H1B2 -0.0116(15) 0.4453(6) 0.6706(9) 0.087(6) Uani d DU 1 1 . .
C C2B -0.1091(5) 0.3820(4) 0.6551(3) 0.071(3) Uani d DU 1 1 . .
H H2B1 -0.1246(19) 0.3349(7) 0.6522(11) 0.117(9) Uani d DU 1 1 . .
H H2B2 -0.1473(13) 0.3960(12) 0.6858(7) 0.098(7) Uani d DU 1 1 . .
C C3B -0.1363(5) 0.4171(4) 0.6096(4) 0.078(3) Uani d DU 1 1 . .
O O4B -0.1664(11) 0.4693(5) 0.6127(5) 0.115(6) Uani d DU 1 1 . .
N N5B -0.1265(6) 0.3885(5) 0.5652(4) 0.093(3) Uani d DU 1 1 . .
H D5B1 -0.1001(12) 0.3459(7) 0.5633(8) 0.109(7) Uani d PD 0.780(16) 1 . .
H D5B2 -0.1451(13) 0.4109(9) 0.5340(6) 0.110(7) Uani d PD 0.780(16) 1 . .
C C1C 0.1339(6) 0.5513(4) 0.8557(3) 0.062(2) Uani d DU 1 1 . .
H H1C1 0.1838(12) 0.5207(9) 0.8655(8) 0.090(6) Uani d DU 1 1 . .
H H1C2 0.0764(11) 0.5281(9) 0.8649(7) 0.082(6) Uani d DU 1 1 . .
C C2C 0.1437(5) 0.6093(4) 0.8862(3) 0.063(2) Uani d DU 1 1 . .
O O3C 0.2132(6) 0.6296(6) 0.8979(5) 0.094(4) Uani d DU 1 1 . .
N N4C 0.0726(6) 0.6375(4) 0.9002(3) 0.078(2) Uani d DU 1 1 . .
H D4C1 0.0147(9) 0.6201(7) 0.8925(6) 0.079(5) Uani d PD 0.780(16) 1 . .
H D4C2 0.0750(10) 0.6802(7) 0.9162(6) 0.080(5) Uani d PD 0.780(16) 1 . .
C C1D 0.2233(5) 0.6218(4) 0.7333(3) 0.066(2) Uani d DU 1 1 . .
H H1D1 0.1874(14) 0.6631(8) 0.7371(10) 0.097(7) Uani d DU 1 1 . .
H H1D2 0.1918(15) 0.5938(10) 0.7061(7) 0.098(7) Uani d DU 1 1 . .
C C2D 0.3081(6) 0.6371(5) 0.7127(4) 0.101(4) Uani d DU 1 1 . .
H H2D1 0.3477(17) 0.6642(14) 0.7360(11) 0.125(9) Uani d DU 1 1 . .
H H2D2 0.3463(19) 0.5976(11) 0.7052(13) 0.140(11) Uani d DU 1 1 . .
C C3D 0.3010(8) 0.6710(6) 0.6642(5) 0.126(5) Uani d DU 1 1 . .
O O4D 0.2423(12) 0.7051(11) 0.6536(7) 0.181(11) Uani d DU 1 1 . .
N N5D 0.3653(10) 0.6626(10) 0.6325(6) 0.183(7) Uani d DU 1 1 . .
H D5D1 0.4122(19) 0.6321(16) 0.6410(13) 0.211(18) Uani d PD 0.780(16) 1 . .
H D5D2 0.363(2) 0.6841(19) 0.5995(10) 0.26(3) Uani d PD 0.780(16) 1 . .
C C1E 0.5680(5) 0.4120(4) 0.7237(3) 0.068(2) Uani d DU 1 1 . .
H H1E1 0.5331(12) 0.4457(10) 0.7022(10) 0.100(7) Uani d DU 1 1 . .
H H1E2 0.5647(13) 0.3677(7) 0.7062(8) 0.079(5) Uani d DU 1 1 . .
C C2E 0.6582(5) 0.4321(4) 0.7228(4) 0.077(3) Uani d DU 1 1 . .
H H2E1 0.6831(16) 0.4279(12) 0.6854(7) 0.112(9) Uani d DU 1 1 . .
H H2E2 0.6649(12) 0.4795(6) 0.7337(10) 0.093(7) Uani d DU 1 1 . .
C C3E 0.7131(5) 0.3972(4) 0.7581(4) 0.070(2) Uani d DU 1 1 . .
O O4E 0.7449(10) 0.4224(6) 0.7953(5) 0.107(5) Uani d DU 1 1 . .
N N5E 0.7273(7) 0.3380(4) 0.7481(5) 0.093(3) Uani d DU 1 1 . .
H D5E1 0.7088(11) 0.3172(8) 0.7164(7) 0.090(5) Uani d PD 0.780(16) 1 . .
H D5E2 0.7720(10) 0.3156(7) 0.7674(7) 0.090(5) Uani d PD 0.780(16) 1 . .
C C1F 0.4003(5) 0.1791(4) 0.7089(3) 0.0489(18) Uani d DU 1 1 . .
H H1F1 0.4547(8) 0.1697(8) 0.7311(6) 0.063(4) Uani d DU 1 1 . .
H H1F2 0.3717(12) 0.1350(6) 0.7037(8) 0.076(5) Uani d DU 1 1 . .
C C2F 0.4245(5) 0.2066(4) 0.6591(3) 0.064(2) Uani d DU 1 1 . .
H H2F1 0.3753(11) 0.2045(12) 0.6324(7) 0.095(7) Uani d DU 1 1 . .
H H2F2 0.4408(14) 0.2545(6) 0.6619(8) 0.080(6) Uani d DU 1 1 . .
C C3F 0.5015(5) 0.1743(4) 0.6391(3) 0.058(2) Uani d DU 1 1 . .
O O4F 0.5691(6) 0.1755(7) 0.6615(5) 0.093(4) Uani d DU 1 1 . .
N N5F 0.4911(5) 0.1438(3) 0.5966(3) 0.0634(17) Uani d DU 1 1 . .
H D5F 0.4345(9) 0.1437(6) 0.5800(5) 0.080(3) Uani d . 1 1 . .
C C6F 0.5583(7) 0.1134(4) 0.5703(4) 0.066(3) Uani d DU 1 1 . .
H H6F1 0.5366(12) 0.0709(6) 0.5551(7) 0.075(5) Uani d DU 1 1 . .
H H6F2 0.6081(12) 0.1026(11) 0.5957(8) 0.096(7) Uani d DU 1 1 . .
C C7F 0.5950(6) 0.1516(4) 0.5288(4) 0.061(2) Uani d DU 1 1 . .
H H7F 0.6210(13) 0.1923(7) 0.5447(7) 0.080(6) Uani d DU 1 1 . .
C C8F 0.6612(10) 0.1160(6) 0.4991(6) 0.075(3) Uani d U 1 1 . .
H H8F1 0.6858(17) 0.1397(14) 0.4695(13) 0.111(8) Uani d U 1 1 . .
H H8F2 0.630(2) 0.0743(11) 0.4794(11) 0.128(10) Uani d U 1 1 . .
H H8F3 0.707(2) 0.1031(15) 0.5203(13) 0.109(9) Uani d U 1 1 . .
C C1G 0.1920(5) 0.1634(3) 0.7233(3) 0.053(2) Uani d DU 1 1 . .
H H1G1 0.1811(12) 0.1552(8) 0.7626(5) 0.073(5) Uani d DU 1 1 . .
H H1G2 0.1319(10) 0.1740(9) 0.7071(9) 0.092(7) Uani d DU 1 1 . .
C C2G 0.2202(5) 0.1057(3) 0.6953(3) 0.057(2) Uani d DU 1 1 . .
O O3G 0.2416(8) 0.1079(5) 0.6514(4) 0.076(3) Uani d DU 1 1 . .
N N4G 0.2189(6) 0.0544(4) 0.7229(4) 0.080(2) Uani d DU 1 1 . .
H D4G1 0.1993(9) 0.0566(5) 0.7593(6) 0.072(5) Uani d PD 0.780(16) 1 . .
H D4G2 0.2318(8) 0.0137(6) 0.7061(6) 0.079(5) Uani d PD 0.780(16) 1 . .
O O1P 0.5273(7) 0.1687(4) 0.4956(4) 0.055(2) Uani d U 1 1 . .
O O2P 0.5928(8) 0.2616(6) 0.4543(4) 0.069(3) Uani d U 1 1 . .
O O3P 0.4380(8) 0.2366(6) 0.4443(5) 0.074(3) Uani d U 1 1 . .
O O4P 0.4989(7) 0.2696(4) 0.5285(4) 0.057(2) Uani d U 1 1 . .
C C1R 0.4304(6) 0.4197(4) 0.5660(4) 0.059(2) Uani d DU 1 1 . .
H H1R 0.4346(16) 0.4546(8) 0.5381(7) 0.094(7) Uani d DU 1 1 . .
C C2R 0.4059(5) 0.3574(4) 0.5438(3) 0.0501(19) Uani d DU 1 1 . .
H H2R 0.3683(12) 0.3640(10) 0.5111(6) 0.079(6) Uani d DU 1 1 . .
C C3R 0.4949(6) 0.3336(4) 0.5298(3) 0.0538(19) Uani d DU 1 1 . .
H H3R 0.5113(12) 0.3549(7) 0.4951(5) 0.071(5) Uani d DU 1 1 . .
C C4R 0.5496(6) 0.3589(4) 0.5712(4) 0.061(2) Uani d DU 1 1 . .
H H4R 0.5536(17) 0.3282(9) 0.6020(7) 0.094(6) Uani d DU 1 1 . .
C C5R 0.6364(7) 0.3766(6) 0.5541(5) 0.092(3) Uani d DU 1 1 . .
H H5R1 0.6700(16) 0.3996(14) 0.5828(11) 0.132(10) Uani d DU 1 1 . .
H H5R2 0.6702(14) 0.3377(10) 0.5417(12) 0.116(9) Uani d DU 1 1 . .
O O6R 0.5085(7) 0.4125(5) 0.5896(5) 0.066(3) Uani d U 1 1 . .
O O7R 0.3681(9) 0.3201(6) 0.5804(5) 0.058(3) Uani d U 1 1 . .
H D7R 0.3338(8) 0.2893(6) 0.5643(5) 0.049(5) Uani d P 0.71(4) 1 . .
O O8R 0.6318(15) 0.4225(9) 0.5129(11) 0.124(6) Uani d U 1 1 . .
H D8R1 0.6336(18) 0.3999(15) 0.4805(10) 0.128(10) Uani d P 0.71(4) 1 . .
N N1N 0.3714(4) 0.4399(3) 0.6039(2) 0.0549(15) Uani d DU 1 1 . .
C C2N 0.3664(5) 0.4167(3) 0.6511(3) 0.0504(19) Uani d DU 1 1 . .
H H2N 0.4109(12) 0.3872(9) 0.6654(7) 0.072(5) Uani d DU 1 1 . .
N N3N 0.2961(4) 0.4334(2) 0.6742(2) 0.0482(13) Uani d DU 1 1 . .
C C4N 0.1753(6) 0.5000(4) 0.6427(4) 0.055(2) Uani d DU 1 1 . .
H H4N 0.1384(12) 0.4967(9) 0.6747(8) 0.080(6) Uani d DU 1 1 . .
C C5N 0.1464(7) 0.5327(5) 0.6024(4) 0.072(3) Uani d DU 1 1 . .
C C6N 0.1957(8) 0.5363(5) 0.5586(4) 0.078(3) Uani d DU 1 1 . .
C C7N 0.2721(7) 0.5078(5) 0.5536(4) 0.069(3) Uani d DU 1 1 . .
H H7N 0.3093(17) 0.5156(14) 0.5226(9) 0.127(10) Uani d DU 1 1 . .
C C8N 0.2992(6) 0.4746(4) 0.5959(3) 0.0529(19) Uani d DU 1 1 . .
C C9N 0.2537(5) 0.4704(4) 0.6398(3) 0.0498(19) Uani d DU 1 1 . .
C C10N 0.0632(9) 0.5648(6) 0.6070(5) 0.103(4) Uani d DU 1 1 . .
H H10A 0.071(2) 0.6112(8) 0.6019(17) 0.159(13) Uani d DU 1 1 . .
H H10B 0.0351(19) 0.5572(19) 0.6412(10) 0.152(12) Uani d DU 1 1 . .
H H10C 0.0210(15) 0.548(2) 0.5815(14) 0.162(14) Uani d DU 1 1 . .
C C11N 0.1590(10) 0.5708(8) 0.5132(6) 0.125(6) Uani d DU 1 1 . .
H H11A 0.202(2) 0.569(2) 0.4846(12) 0.184(16) Uani d DU 1 1 . .
H H11B 0.148(3) 0.6158(11) 0.5235(13) 0.178(15) Uani d DU 1 1 . .
H H11C 0.101(2) 0.556(3) 0.5001(16) 0.190(16) Uani d DU 1 1 . .
C C51G 0.234(3) 0.323(2) 0.8825(11) 0.239(17) Uiso d PDU 0.81(2) 1 . .
C C52G 0.221(2) 0.3897(13) 0.8769(13) 0.30(2) Uiso d PDU 0.81(2) 1 A .
H D52A 0.1744 0.3966 0.8547 0.457 Uiso calc PR 0.81(2) 1 A 1
H D52B 0.2700 0.4083 0.8635 0.457 Uiso calc PR 0.81(2) 1 A 1
H D52C 0.2083 0.4072 0.9089 0.457 Uiso calc PR 0.81(2) 1 A 1
C C53G 0.320(3) 0.310(3) 0.903(2) 0.50(5) Uiso d PDU 0.81(2) 1 A 1
H D53A 0.3174 0.2737 0.9231 0.747 Uiso calc PR 0.81(2) 1 A 1
H D53B 0.3385 0.3436 0.9224 0.747 Uiso calc PR 0.81(2) 1 A 1
H D53C 0.3578 0.3031 0.8756 0.747 Uiso calc PR 0.81(2) 1 A 1
O O54G 0.184(3) 0.2881(18) 0.8702(13) 0.184(13) Uiso d PDU 0.81(2) 1 A 1
C C61G 0.5506(15) 0.5683(8) 0.6162(9) 0.107(7) Uiso d PDU 0.582(15) 1 B 1
C C62G 0.6396(14) 0.5484(13) 0.6237(12) 0.174(14) Uiso d PDU 0.582(15) 1 B 1
H D621 0.6533 0.5504 0.6585 0.261 Uiso calc PR 0.582(15) 1 B 1
H D622 0.6762 0.5749 0.6053 0.261 Uiso calc PR 0.582(15) 1 B 1
H D623 0.6462 0.5072 0.6121 0.261 Uiso calc PR 0.582(15) 1 B 1
C C63G 0.530(3) 0.5768(19) 0.5617(11) 0.26(2) Uiso d PDU 0.582(15) 1 B 1
H D631 0.5561 0.6132 0.5495 0.391 Uiso calc PR 0.582(15) 1 B 1
H D632 0.4700 0.5805 0.5579 0.391 Uiso calc PR 0.582(15) 1 B 1
H D633 0.5490 0.5422 0.5431 0.391 Uiso calc PR 0.582(15) 1 B 1
O O64G 0.512(3) 0.5722(17) 0.6486(19) 0.169(15) Uiso d PDU 0.582(15) 1 B 1
O O1W 0.7599(12) 0.2601(7) 0.4671(6) 0.087(5) Uani d PDU 1.03(2) 1 C 1
H D1W1 0.7678(9) 0.2556(7) 0.5034(6) 0.107(5) Uani d PD 1.03(2) 1 C 1
H D1W2 0.6985(11) 0.2562(7) 0.4608(7) 0.117(6) Uani d PD 1.03(2) 1 C 1
O O2W 0.2245(11) 0.7440(10) 0.9298(7) 0.079(5) Uani d PDU 0.81(3) 1 D 1
H D2W1 0.1646(12) 0.7568(6) 0.9321(6) 0.083(5) Uani d PD 0.81(3) 1 D 1
H D2W2 0.2223(11) 0.7002(10) 0.9187(7) 0.103(6) Uani d PD 0.81(3) 1 D 1
O O3W 0.1071(11) 0.1293(9) 0.5860(7) 0.091(6) Uani d PDU 0.91(3) 1 E 1
H D3W1 0.1033(10) 0.1719(8) 0.5753(6) 0.094(5) Uani d PD 0.91(3) 1 E 1
H D3W2 0.1556(10) 0.1227(7) 0.6078(6) 0.095(5) Uani d PD 0.91(3) 1 E 1
O O4W 0.6743(18) 0.2748(12) 0.6588(9) 0.129(10) Uani d PDU 0.88(3) 1 F 1
H D4W1 0.6410(13) 0.2360(13) 0.6615(8) 0.135(9) Uani d PD 0.88(3) 1 F 1
H D4W2 0.7163(14) 0.2716(10) 0.6308(9) 0.134(8) Uani d PD 0.88(3) 1 F 1
O O5W 0.3204(19) 0.1199(15) 0.5516(11) 0.141(13) Uani d PDU 0.78(3) 1 G 1
H D5W1 0.3011(17) 0.1123(12) 0.5865(11) 0.162(11) Uani d PD 0.78(3) 1 G 1
H D5W2 0.2994(15) 0.1611(11) 0.5421(7) 0.103(7) Uani d PD 0.78(3) 1 G 1
O O7W 0.152(2) 0.0583(13) 0.8204(8) 0.154(10) Uani d PDU 1.05(3) 1 H 1
H D7W1 0.1628(15) 0.0270(8) 0.8465(8) 0.151(9) Uani d PD 1.05(3) 1 H 1
H D7W2 0.1364(16) 0.0974(10) 0.8378(9) 0.159(9) Uani d PD 1.05(3) 1 H 1
O O6W 0.1053 0.1732 0.8707 0.172 Uani d PDU 1.06 1 I 1
H D6W1 0.1377 0.2110 0.8700 0.185 Uani d PD 1.06 1 I 1
H D6W2 0.0948 0.1620 0.9057 0.249 Uani d PD 1.06 1 I 1

loop_
_atom_site_aniso_label
_atom_site_aniso_U_11
_atom_site_aniso_U_22
_atom_site_aniso_U_33
_atom_site_aniso_U_12
_atom_site_aniso_U_13
_atom_site_aniso_U_23
Co1 0.041(5) 0.036(5) 0.049(7) 0.003(5) 0.001(7) -0.016(7)
P1 0.059(5) 0.044(5) 0.054(5) 0.001(5) 0.003(4) -0.006(4)
N21 0.040(3) 0.032(2) 0.050(3) 0.004(2) -0.001(2) -0.004(2)
N22 0.039(3) 0.034(3) 0.069(4) -0.001(2) 0.002(3) -0.007(2)
N23 0.039(3) 0.032(2) 0.066(3) -0.002(2) 0.000(3) -0.008(2)
N24 0.038(3) 0.035(2) 0.057(3) 0.004(2) -0.010(3) -0.004(2)
C1 0.032(3) 0.032(3) 0.043(4) -0.003(3) -0.002(3) -0.005(3)
C2 0.030(3) 0.043(4) 0.057(4) 0.003(3) 0.000(3) -0.007(3)
C3 0.041(4) 0.042(4) 0.057(5) -0.002(3) -0.005(4) -0.006(3)
H3 0.040(8) 0.068(10) 0.071(11) 0.006(8) 0.017(8) 0.005(8)
C4 0.036(4) 0.039(3) 0.053(4) -0.001(3) 0.006(3) -0.005(3)
C5 0.037(3) 0.039(4) 0.057(5) 0.003(3) 0.003(4) -0.012(3)
C6 0.041(3) 0.042(4) 0.066(5) 0.010(3) 0.002(4) -0.015(3)
C7 0.040(4) 0.033(4) 0.070(4) 0.007(3) -0.006(4) -0.010(3)
C8 0.052(4) 0.044(4) 0.072(5) 0.013(3) 0.015(4) -0.017(4)
H8 0.068(11) 0.066(11) 0.099(14) 0.007(9) -0.025(11) -0.028(10)
C9 0.041(3) 0.036(4) 0.083(6) 0.003(3) 0.005(4) -0.020(4)
C10 0.044(4) 0.030(4) 0.100(7) -0.001(3) -0.009(5) -0.031(4)
C11 0.039(4) 0.048(4) 0.105(7) 0.008(3) -0.010(4) -0.023(5)
C12 0.046(4) 0.049(4) 0.107(6) 0.001(4) -0.019(4) -0.014(4)
C13 0.041(4) 0.047(4) 0.079(5) 0.001(3) -0.007(4) -0.001(4)
H13 0.057(10) 0.073(11) 0.097(13) 0.012(10) -0.030(10) -0.008(10)
C14 0.038(4) 0.038(3) 0.077(5) 0.000(3) -0.004(4) -0.010(4)
C15 0.036(4) 0.035(3) 0.094(6) 0.010(3) -0.001(4) -0.008(4)
C16 0.040(3) 0.031(3) 0.062(5) 0.000(3) -0.007(4) 0.001(3)
C17 0.038(4) 0.037(3) 0.051(4) 0.005(3) -0.004(3) 0.002(3)
C18 0.035(3) 0.035(3) 0.046(4) -0.003(3) 0.009(3) 0.005(3)
H18 0.058(9) 0.058(9) 0.053(10) 0.000(8) -0.012(8) -0.008(8)
C19 0.037(3) 0.030(3) 0.055(5) 0.000(3) -0.001(4) -0.004(3)
H19 0.058(10) 0.048(9) 0.071(12) -0.001(8) 0.012(9) 0.000(8)
C25 0.040(5) 0.055(5) 0.045(4) 0.004(5) -0.007(4) -0.014(4)
H25A 0.054(10) 0.075(11) 0.057(9) -0.031(9) 0.016(8) -0.015(8)
H25B 0.078(12) 0.070(11) 0.069(11) 0.019(10) 0.001(10) 0.021(9)
H25C 0.094(14) 0.058(10) 0.074(11) -0.006(10) -0.006(10) -0.027(9)
C26 0.037(5) 0.042(5) 0.064(5) -0.012(4) -0.004(5) -0.007(4)
H26A 0.102(15) 0.052(10) 0.099(14) 0.012(11) -0.014(12) -0.018(10)
H26B 0.084(13) 0.079(12) 0.086(14) -0.022(11) -0.025(12) -0.012(11)
H26C 0.050(11) 0.138(18) 0.111(16) -0.032(12) 0.004(11) -0.035(14)
C27 0.038(5) 0.076(7) 0.095(8) -0.001(5) 0.023(6) -0.043(7)
H27A 0.059(12) 0.143(19) 0.101(16) 0.053(13) 0.006(11) 0.004(14)
H27B 0.061(12) 0.136(18) 0.15(2) 0.008(12) 0.018(13) -0.095(17)
H27C 0.063(12) 0.081(13) 0.16(2) -0.023(11) 0.031(13) -0.044(14)
C28 0.048(5) 0.049(5) 0.090(7) 0.007(4) -0.004(5) -0.015(5)
H28A 0.098(15) 0.091(13) 0.073(13) 0.008(12) -0.006(12) 0.008(11)
H28B 0.093(14) 0.040(9) 0.151(19) 0.017(10) -0.011(14) -0.029(11)
H28C 0.065(12) 0.083(13) 0.107(15) 0.023(11) 0.009(12) -0.007(11)
C29 0.061(7) 0.057(6) 0.189(13) -0.006(6) -0.011(9) -0.031(8)
H29A 0.057(13) 0.088(15) 0.24(3) -0.025(13) -0.019(16) -0.041(18)
H29B 0.071(15) 0.094(16) 0.21(3) -0.026(14) -0.025(17) -0.024(16)
H29C 0.14(2) 0.105(19) 0.22(3) -0.059(18) -0.01(2) 0.04(2)
C30 0.091(10) 0.131(11) 0.097(6) 0.003(9) -0.025(7) -0.041(7)
H30A 0.103(18) 0.14(2) 0.110(17) -0.013(17) 0.011(15) 0.012(16)
H30B 0.14(2) 0.128(19) 0.13(2) 0.073(17) -0.048(17) -0.036(16)
H30C 0.13(2) 0.18(3) 0.12(2) 0.04(2) -0.062(19) -0.009(19)
C31 0.036(5) 0.050(6) 0.101(8) 0.013(5) 0.002(6) 0.000(6)
H31A 0.069(13) 0.101(16) 0.132(19) 0.044(12) -0.008(13) -0.032(15)
H31B 0.089(15) 0.048(11) 0.17(2) 0.021(11) -0.053(16) 0.021(13)
H31C 0.081(14) 0.071(13) 0.18(2) 0.033(12) -0.056(16) -0.046(14)
C32 0.054(6) 0.062(6) 0.054(5) -0.002(6) 0.001(4) 0.013(5)
H32A 0.095(16) 0.098(15) 0.076(13) -0.004(13) -0.010(12) 0.016(11)
H32B 0.130(18) 0.056(10) 0.059(11) -0.014(12) -0.003(11) 0.008(9)
H32C 0.096(16) 0.108(16) 0.082(14) 0.014(14) 0.012(13) 0.018(12)
C1A 0.038(4) 0.055(5) 0.057(4) -0.001(4) 0.004(4) 0.003(4)
H1A1 0.084(13) 0.099(14) 0.056(11) 0.005(12) -0.012(10) -0.006(10)
H1A2 0.058(10) 0.069(11) 0.084(12) 0.013(10) 0.005(10) 0.004(10)
C2A 0.039(4) 0.063(5) 0.088(6) -0.002(4) 0.015(4) 0.003(4)
O3A 0.034(5) 0.118(10) 0.126(11) -0.011(7) 0.011(6) 0.036(9)
N4A 0.067(6) 0.107(7) 0.087(6) -0.022(5) 0.016(5) 0.019(5)
D4A1 0.063(9) 0.109(12) 0.066(9) -0.012(9) -0.018(8) 0.031(8)
D4A2 0.062(10) 0.104(11) 0.071(9) -0.016(9) 0.020(8) 0.005(8)
C1B 0.043(5) 0.055(5) 0.066(5) -0.003(4) -0.003(4) 0.009(4)
H1B1 0.071(12) 0.100(14) 0.077(13) 0.027(12) 0.023(11) 0.008(11)
H1B2 0.106(16) 0.042(10) 0.114(16) -0.009(11) -0.002(13) 0.004(10)
C2B 0.042(5) 0.069(6) 0.101(7) -0.001(5) -0.017(5) 0.008(6)
H2B1 0.13(2) 0.075(14) 0.14(2) -0.033(15) -0.056(17) 0.044(14)
H2B2 0.075(14) 0.128(19) 0.091(15) -0.006(14) -0.003(12) -0.006(14)
C3B 0.068(6) 0.074(6) 0.091(6) 0.017(5) -0.019(5) -0.002(5)
O4B 0.146(14) 0.085(8) 0.113(11) 0.049(9) -0.043(11) -0.011(7)
N5B 0.085(6) 0.101(7) 0.094(6) 0.010(6) -0.003(6) -0.010(5)
D5B1 0.122(15) 0.057(9) 0.147(17) 0.050(10) 0.005(12) -0.010(9)
D5B2 0.133(16) 0.129(16) 0.070(11) 0.023(13) -0.016(11) 0.010(10)
C1C 0.061(6) 0.057(6) 0.067(5) 0.004(5) 0.009(4) -0.019(4)
H1C1 0.111(17) 0.073(13) 0.087(14) 0.013(13) -0.014(13) 0.018(11)
H1C2 0.096(15) 0.083(13) 0.067(12) -0.019(13) 0.004(11) -0.013(10)
C2C 0.065(5) 0.063(5) 0.062(5) 0.012(5) -0.007(5) -0.021(4)
O3C 0.064(6) 0.095(9) 0.123(11) 0.010(7) -0.023(8) -0.048(8)
N4C 0.074(5) 0.071(6) 0.089(6) 0.012(5) 0.013(5) -0.024(5)
D4C1 0.063(9) 0.085(10) 0.087(10) -0.012(9) -0.001(8) -0.046(8)
D4C2 0.079(10) 0.061(9) 0.102(11) 0.006(8) -0.001(8) -0.025(8)
C1D 0.053(5) 0.061(6) 0.084(6) 0.006(5) 0.008(5) -0.002(4)
H1D1 0.094(15) 0.076(13) 0.120(17) 0.026(13) 0.024(14) 0.011(13)
H1D2 0.102(17) 0.106(17) 0.085(15) 0.002(14) 0.006(13) 0.006(13)
C2D 0.071(7) 0.119(10) 0.113(9) 0.014(7) 0.037(7) 0.030(7)
H2D1 0.090(17) 0.14(2) 0.14(2) -0.042(17) 0.002(16) -0.003(18)
H2D2 0.12(2) 0.13(2) 0.17(2) 0.075(18) 0.028(19) 0.042(19)
C3D 0.103(9) 0.134(11) 0.142(11) 0.035(8) 0.055(8) 0.059(9)
O4D 0.160(18) 0.21(2) 0.169(18) 0.094(16) 0.070(15) 0.096(17)
N5D 0.152(13) 0.256(19) 0.141(12) 0.067(13) 0.085(11) 0.056(12)
D5D1 0.17(3) 0.25(4) 0.22(3) 0.11(3) 0.09(3) 0.03(3)
D5D2 0.21(3) 0.44(7) 0.14(2) 0.06(4) 0.10(2) 0.13(3)
C1E 0.041(4) 0.080(7) 0.084(6) 0.000(5) -0.001(4) 0.010(5)
H1E1 0.070(13) 0.102(16) 0.128(19) -0.009(12) -0.003(13) 0.046(15)
H1E2 0.069(12) 0.077(13) 0.091(14) 0.000(11) 0.013(11) 0.005(11)
C2E 0.044(5) 0.086(7) 0.101(7) -0.001(5) 0.004(5) 0.008(6)
H2E1 0.081(15) 0.095(16) 0.16(2) -0.002(13) 0.034(16) 0.036(17)
H2E2 0.055(11) 0.067(12) 0.16(2) 0.003(11) 0.002(13) 0.014(13)
C3E 0.041(5) 0.065(5) 0.104(7) 0.008(5) 0.002(5) -0.002(5)
O4E 0.093(10) 0.089(9) 0.139(12) 0.006(8) -0.039(9) -0.021(8)
N5E 0.060(6) 0.063(5) 0.156(11) 0.005(5) 0.002(6) -0.013(5)
D5E1 0.063(10) 0.074(10) 0.132(15) 0.003(9) -0.003(10) -0.016(10)
D5E2 0.072(11) 0.051(8) 0.147(16) -0.004(8) 0.000(11) -0.009(9)
C1F 0.050(5) 0.041(4) 0.056(5) -0.002(4) 0.000(4) -0.001(4)
H1F1 0.055(10) 0.055(9) 0.079(12) 0.022(8) 0.016(9) 0.022(9)
H1F2 0.082(13) 0.048(10) 0.098(14) 0.003(10) 0.013(11) -0.006(9)
C2F 0.057(5) 0.066(6) 0.069(6) 0.018(5) 0.015(5) 0.004(5)
H2F1 0.067(13) 0.133(19) 0.087(15) 0.044(14) -0.003(12) 0.015(13)
H2F2 0.095(14) 0.055(10) 0.088(13) 0.005(11) 0.040(12) 0.011(9)
C3F 0.052(5) 0.051(5) 0.070(5) 0.012(4) 0.010(4) 0.000(4)
O4F 0.061(6) 0.118(10) 0.100(9) 0.031(8) -0.003(6) -0.037(8)
N5F 0.064(5) 0.059(4) 0.067(4) 0.023(4) 0.005(4) 0.002(3)
D5F 0.076(8) 0.094(8) 0.071(7) 0.022(7) 0.008(7) -0.006(6)
C6F 0.085(7) 0.045(5) 0.067(6) 0.022(5) 0.017(5) 0.013(4)
H6F1 0.091(14) 0.061(11) 0.072(12) 0.019(11) 0.036(11) -0.002(9)
H6F2 0.074(13) 0.088(15) 0.125(18) 0.039(12) -0.006(13) 0.027(13)
C7F 0.053(5) 0.062(6) 0.067(6) 0.017(5) 0.010(4) 0.000(4)
H7F 0.087(14) 0.081(14) 0.072(12) 0.019(12) 0.009(11) -0.010(10)
C8F 0.080(8) 0.058(7) 0.089(9) 0.017(7) 0.024(7) -0.014(7)
H8F1 0.091(16) 0.110(18) 0.13(2) 0.011(15) 0.048(17) 0.005(17)
H8F2 0.17(3) 0.060(13) 0.15(2) -0.001(16) -0.02(2) -0.067(15)
H8F3 0.101(18) 0.12(2) 0.11(2) 0.009(17) 0.054(17) -0.005(16)
C1G 0.042(5) 0.034(4) 0.084(6) -0.009(4) -0.004(5) -0.004(4)
H1G1 0.064(11) 0.047(9) 0.108(16) -0.011(9) 0.021(12) -0.002(10)
H1G2 0.063(12) 0.059(11) 0.16(2) 0.034(10) 0.001(13) 0.008(12)
C2G 0.047(5) 0.037(4) 0.086(6) -0.001(4) -0.010(5) -0.004(4)
O3G 0.086(9) 0.065(7) 0.077(6) 0.019(6) -0.014(6) -0.012(5)
N4G 0.066(5) 0.053(5) 0.121(7) 0.000(4) 0.008(6) 0.016(5)
D4G1 0.059(8) 0.033(6) 0.125(13) -0.002(6) 0.010(9) 0.032(8)
D4G2 0.062(9) 0.039(7) 0.135(13) 0.005(7) 0.032(8) -0.022(8)
O1P 0.069(6) 0.047(4) 0.051(5) 0.009(4) 0.007(4) -0.011(4)
O2P 0.070(6) 0.080(7) 0.057(6) -0.003(6) 0.019(5) 0.014(5)
O3P 0.066(6) 0.086(8) 0.069(7) 0.010(6) -0.009(5) -0.002(6)
O4P 0.076(7) 0.038(4) 0.056(5) 0.008(5) 0.006(5) 0.001(4)
C1R 0.054(5) 0.044(4) 0.079(6) 0.002(4) 0.019(4) -0.007(4)
H1R 0.122(18) 0.077(13) 0.082(13) 0.017(13) 0.070(14) 0.006(11)
C2R 0.043(4) 0.044(4) 0.063(5) -0.001(4) 0.014(4) 0.005(4)
H2R 0.061(11) 0.094(14) 0.081(14) 0.007(11) -0.001(11) -0.021(11)
C3R 0.049(4) 0.040(4) 0.072(6) 0.004(4) 0.007(4) -0.003(4)
H3R 0.069(12) 0.070(11) 0.074(12) 0.013(10) 0.043(10) -0.027(10)
C4R 0.049(4) 0.057(5) 0.077(6) 0.009(4) 0.005(4) -0.015(4)
H4R 0.109(17) 0.079(14) 0.093(15) -0.018(13) -0.019(14) 0.004(12)
C5R 0.049(6) 0.104(9) 0.122(10) -0.003(6) 0.014(6) -0.036(7)
H5R1 0.072(16) 0.14(2) 0.18(3) -0.002(17) -0.015(18) -0.01(2)
H5R2 0.063(14) 0.14(2) 0.15(2) 0.015(15) 0.004(14) -0.027(18)
O6R 0.058(5) 0.048(5) 0.093(8) -0.001(5) 0.008(5) -0.017(5)
O7R 0.070(7) 0.039(5) 0.065(7) 0.006(6) 0.017(6) 0.010(5)
D7R 0.044(8) 0.031(8) 0.072(9) -0.016(6) 0.003(6) -0.016(6)
O8R 0.128(15) 0.103(13) 0.142(17) -0.039(11) 0.046(13) -0.009(9)
D8R1 0.127(19) 0.17(2) 0.092(16) -0.014(18) 0.026(16) 0.011(16)
N1N 0.051(3) 0.050(3) 0.063(4) 0.004(3) 0.004(3) -0.003(3)
C2N 0.044(5) 0.052(5) 0.055(4) 0.008(4) 0.001(4) -0.011(4)
H2N 0.073(13) 0.073(12) 0.070(12) 0.016(11) -0.002(10) 0.007(9)
N3N 0.044(3) 0.044(3) 0.057(3) 0.005(3) 0.001(2) -0.001(2)
C4N 0.051(5) 0.056(5) 0.058(5) 0.011(4) 0.007(4) 0.002(4)
H4N 0.065(12) 0.081(13) 0.094(15) 0.006(10) 0.019(12) -0.014(11)
C5N 0.074(6) 0.061(6) 0.080(6) 0.021(5) 0.010(5) 0.018(5)
C6N 0.085(6) 0.078(6) 0.071(5) 0.027(5) 0.009(5) 0.025(5)
C7N 0.075(6) 0.067(6) 0.065(5) 0.018(5) 0.007(5) 0.008(5)
H7N 0.13(2) 0.14(2) 0.111(19) -0.024(18) -0.023(18) 0.079(17)
C8N 0.054(5) 0.046(5) 0.059(4) 0.006(4) 0.010(4) -0.007(3)
C9N 0.050(4) 0.042(4) 0.057(4) 0.008(4) 0.007(4) -0.001(3)
C10N 0.100(10) 0.103(10) 0.105(10) 0.062(9) 0.009(7) 0.010(9)
H10A 0.13(2) 0.12(2) 0.23(3) 0.07(2) 0.04(2) 0.03(2)
H10B 0.083(16) 0.19(3) 0.19(3) 0.050(18) 0.038(19) 0.04(2)
H10C 0.065(16) 0.22(3) 0.20(3) 0.065(19) -0.021(18) -0.04(3)
C11N 0.144(13) 0.132(12) 0.100(9) 0.059(12) 0.003(10) 0.060(10)
H11A 0.19(3) 0.24(4) 0.12(2) 0.08(3) 0.01(2) 0.07(3)
H11B 0.22(3) 0.15(2) 0.16(3) 0.11(3) 0.01(2) 0.09(2)
H11C 0.19(3) 0.25(4) 0.13(3) 0.03(3) -0.02(3) 0.09(3)
O1W 0.097(13) 0.087(9) 0.077(10) 0.022(9) -0.008(10) -0.012(8)
D1W1 0.110(11) 0.121(11) 0.092(10) 0.032(8) -0.028(9) -0.015(8)
D1W2 0.074(9) 0.119(12) 0.160(16) 0.016(9) 0.007(9) 0.012(9)
O2W 0.050(10) 0.079(13) 0.109(14) 0.000(10) -0.005(9) -0.003(10)
D2W1 0.081(11) 0.074(9) 0.092(11) 0.014(9) -0.007(9) -0.013(7)
D2W2 0.091(12) 0.096(12) 0.122(14) 0.001(10) 0.003(10) -0.039(10)
O3W 0.067(10) 0.091(13) 0.117(14) -0.011(11) -0.031(10) 0.014(11)
D3W1 0.095(11) 0.073(9) 0.114(11) -0.007(9) -0.030(8) 0.011(8)
D3W2 0.083(10) 0.098(11) 0.104(11) 0.006(8) -0.010(8) 0.037(8)
O4W 0.088(17) 0.19(3) 0.113(18) 0.009(17) -0.006(14) -0.059(19)
D4W1 0.088(14) 0.18(2) 0.138(17) -0.024(13) -0.015(11) -0.052(15)
D4W2 0.110(15) 0.145(17) 0.146(19) -0.048(13) -0.008(13) -0.013(13)
O5W 0.093(18) 0.25(4) 0.084(17) 0.01(2) 0.014(14) 0.03(2)
D5W1 0.13(2) 0.16(2) 0.20(3) -0.015(17) -0.04(2) 0.04(2)
D5W2 0.094(15) 0.126(16) 0.088(13) -0.012(12) 0.008(10) 0.010(11)
O7W 0.19(2) 0.14(2) 0.128(18) 0.01(2) 0.051(17) 0.007(17)
D7W1 0.21(2) 0.120(12) 0.122(13) -0.043(14) 0.007(14) 0.038(10)
D7W2 0.166(19) 0.153(18) 0.157(19) -0.021(16) 0.038(15) 0.030(14)
O6W 0.163 0.188 0.166 -0.072 0.002 0.042
D6W1 0.166 0.174 0.215 -0.057 0.011 -0.009
D6W2 0.259 0.269 0.219 -0.058 -0.030 0.060

loop_
_atom_type_symbol
_atom_type_description
_atom_type_scat_dispersion_real
_atom_type_scat_dispersion_imag
_atom_type_scat_source
C C 0.0000 0.0000 'International Tables Vol C Tables 4.2.6.8 and 6.1.1.4'
H H 0.0000 0.0000 'International Tables Vol C Tables 4.2.6.8 and 6.1.1.4'
N N 0.0000 0.0000 'International Tables Vol C Tables 4.2.6.8 and 6.1.1.4'
O O 0.0000 0.0000 'International Tables Vol C Tables 4.2.6.8 and 6.1.1.4'
P P 0.0000 0.0000 'International Tables Vol C Tables 4.2.6.8 and 6.1.1.4'
Co Co 0.0000 0.0000 'International Tables Vol C Tables 4.2.6.8 and 6.1.1.4'
D D 0.0000 0.0000 'International Tables Vol C Tables 4.2.6.8 and 6.1.1.4'

loop_
_geom_angle_atom_site_label_1
_geom_angle_atom_site_label_2
_geom_angle_atom_site_label_3
_geom_angle
N23 Co1 N22 100.2(9)
N23 Co1 N21 168.3(12)
N22 Co1 N21 89.8(9)
N23 Co1 N24 89.3(9)
N22 Co1 N24 163.4(12)
N21 Co1 N24 79.6(7)
N23 Co1 N3N 92.0(9)
N22 Co1 N3N 95.2(9)
N21 Co1 N3N 93.1(8)
N24 Co1 N3N 98.0(8)
O2P P1 O3P 116.1(7)
O2P P1 O1P 114.2(7)
O3P P1 O1P 107.0(6)
O2P P1 O4P 108.5(6)
O3P P1 O4P 109.7(7)
O1P P1 O4P 100.2(6)
C4 N21 C1 111.2(6)
C4 N21 Co1 130.2(7)
C1 N21 Co1 118.5(7)
C9 N22 C6 109.4(6)
C9 N22 Co1 121.2(8)
C6 N22 Co1 129.4(8)
C11 N23 C14 109.3(6)
C11 N23 Co1 121.3(7)
C14 N23 Co1 129.3(7)
C16 N24 C19 111.3(5)
C16 N24 Co1 130.9(8)
C19 N24 Co1 116.9(7)
N21 C1 C25 109.3(6)
N21 C1 C19 101.8(5)
C25 C1 C19 109.7(6)
N21 C1 C2 103.5(5)
C25 C1 C2 113.0(6)
C19 C1 C2 118.4(6)
C26 C2 C1A 110.3(5)
C26 C2 C3 114.2(6)
C1A C2 C3 107.1(5)
C26 C2 C1 114.2(6)
C1A C2 C1 109.3(5)
C3 C2 C1 101.1(5)
H3 C3 C4 111.4(11)
H3 C3 C1B 109.4(10)
C4 C3 C1B 109.7(5)
H3 C3 C2 107.8(10)
C4 C3 C2 100.7(6)
C1B C3 C2 117.6(5)
N21 C4 C5 125.0(7)
N21 C4 C3 114.2(6)
C5 C4 C3 120.8(6)
C6 C5 C4 118.7(7)
C6 C5 C27 123.7(7)
C4 C5 C27 117.6(7)
C5 C6 N22 125.9(6)
C5 C6 C7 125.6(7)
N22 C6 C7 108.3(6)
C28 C7 C8 112.0(6)
C28 C7 C6 117.2(6)
C8 C7 C6 101.0(6)
C28 C7 C1C 110.1(6)
C8 C7 C1C 109.5(5)
C6 C7 C1C 106.4(5)
H8 C8 C9 108.4(12)
H8 C8 C7 112.9(13)
C9 C8 C7 99.6(6)
H8 C8 C1D 112.4(13)
C9 C8 C1D 111.5(6)
C7 C8 C1D 111.4(6)
N22 C9 C10 125.4(7)
N22 C9 C8 112.5(6)
C10 C9 C8 122.1(7)
C11 C10 C9 124.8(8)
N23 C11 C10 125.2(8)
N23 C11 C12 111.4(7)
C10 C11 C12 123.3(8)
C11 C12 C29 115.9(10)
C11 C12 C13 102.7(7)
C29 C12 C13 117.0(10)
C11 C12 C30 108.5(9)
C29 C12 C30 104.3(10)
C13 C12 C30 108.1(8)
H13 C13 C14 112.4(12)
H13 C13 C1E 109.1(13)
C14 C13 C1E 106.4(6)
H13 C13 C12 109.1(12)
C14 C13 C12 100.4(6)
C1E C13 C12 119.1(6)
C15 C14 N23 124.7(7)
C15 C14 C13 125.4(7)
N23 C14 C13 109.8(6)
C14 C15 C16 122.6(7)
C14 C15 C31 116.3(7)
C16 C15 C31 121.0(6)
N24 C16 C15 122.5(6)
N24 C16 C17 110.8(6)
C15 C16 C17 126.7(6)
C1F C17 C16 117.4(5)
C1F C17 C18 110.8(5)
C16 C17 C18 100.9(5)
C1F C17 C32 108.5(4)
C16 C17 C32 107.1(5)
C18 C17 C32 112.1(5)
H18 C18 C19 108.7(10)
H18 C18 C1G 111.1(10)
C19 C18 C1G 111.8(5)
H18 C18 C17 108.0(10)
C19 C18 C17 100.9(5)
C1G C18 C17 115.7(5)
H19 C19 N24 109.0(11)
H19 C19 C18 110.4(10)
N24 C19 C18 102.9(6)
H19 C19 C1 107.5(11)
N24 C19 C1 105.6(6)
C18 C19 C1 120.8(7)
H25A C25 H25C 106.4(16)
H25A C25 H25B 106.9(17)
H25C C25 H25B 107.2(17)
H25A C25 C1 111.4(10)
H25C C25 C1 112.3(13)
H25B C25 C1 112.3(12)
H26A C26 H26C 106(2)
H26A C26 H26B 109.2(19)
H26C C26 H26B 112(2)
H26A C26 C2 110.4(13)
H26C C26 C2 107.7(13)
H26B C26 C2 110.9(11)
H27B C27 H27C 108(2)
H27B C27 H27A 104(2)
H27C C27 H27A 104(2)
H27B C27 C5 113.1(14)
H27C C27 C5 113.6(15)
H27A C27 C5 114.1(13)
H28B C28 H28A 110(2)
H28B C28 H28C 106.5(19)
H28A C28 H28C 107(2)
H28B C28 C7 110.2(13)
H28A C28 C7 111.0(13)
H28C C28 C7 111.9(13)
H29B C29 H29A 111(2)
H29B C29 H29C 104(3)
H29A C29 H29C 105(3)
H29B C29 C12 112.8(18)
H29A C29 C12 109.6(19)
H29C C29 C12 114.4(18)
H30C C30 H30A 111(3)
H30C C30 H30B 108(3)
H30A C30 H30B 104(3)
H30C C30 C12 109(2)
H30A C30 C12 109.5(17)
H30B C30 C12 115(2)
H31A C31 H31B 102(2)
H31A C31 H31C 107(2)
H31B C31 H31C 110(2)
H31A C31 C15 112.4(14)
H31B C31 C15 110.7(13)
H31C C31 C15 113.8(13)
H32C C32 H32B 109(2)
H32C C32 H32A 105(2)
H32B C32 H32A 108(2)
H32C C32 C17 114.1(14)
H32B C32 C17 109.5(12)
H32A C32 C17 111.1(13)
H1A1 C1A H1A2 106.4(17)
H1A1 C1A C2A 104.6(13)
H1A2 C1A C2A 106.8(12)
H1A1 C1A C2 112.0(12)
H1A2 C1A C2 110.4(12)
C2A C1A C2 116.1(6)
O3A C2A N4A 122.4(9)
O3A C2A C1A 124.0(8)
N4A C2A C1A 113.6(8)
H1B1 C1B H1B2 107.7(19)
H1B1 C1B C2B 110.3(14)
H1B2 C1B C2B 108.4(14)
H1B1 C1B C3 109.4(13)
H1B2 C1B C3 107.5(14)
C2B C1B C3 113.3(6)
H2B1 C2B H2B2 102(2)
H2B1 C2B C3B 111.6(15)
H2B2 C2B C3B 108.2(16)
H2B1 C2B C1B 116.0(17)
H2B2 C2B C1B 108.7(14)
C3B C2B C1B 110.2(7)
O4B C3B N5B 122.0(10)
O4B C3B C2B 121.8(10)
N5B C3B C2B 116.2(8)
H1C1 C1C H1C2 106.5(19)
H1C1 C1C C2C 108.1(14)
H1C2 C1C C2C 110.8(12)
H1C1 C1C C7 108.0(13)
H1C2 C1C C7 109.6(12)
C2C C1C C7 113.4(6)
O3C C2C N4C 121.6(9)
O3C C2C C1C 121.9(8)
N4C C2C C1C 116.5(8)
H1D2 C1D H1D1 107(2)
H1D2 C1D C2D 107.5(15)
H1D1 C1D C2D 109.1(15)
H1D2 C1D C8 109.0(14)
H1D1 C1D C8 109.6(15)
C2D C1D C8 114.2(7)
H2D1 C2D H2D2 103(3)
H2D1 C2D C3D 106(2)
H2D2 C2D C3D 106.1(19)
H2D1 C2D C1D 116.5(18)
H2D2 C2D C1D 114(2)
C3D C2D C1D 111.1(8)
O4D C3D N5D 121.1(12)
O4D C3D C2D 123.9(10)
N5D C3D C2D 114.9(10)
H1E2 C1E H1E1 111(2)
H1E2 C1E C2E 107.6(13)
H1E1 C1E C2E 106.4(13)
H1E2 C1E C13 108.1(12)
H1E1 C1E C13 107.4(15)
C2E C1E C13 116.7(7)
H2E2 C2E H2E1 107(2)
H2E2 C2E C3E 105.1(14)
H2E1 C2E C3E 109.0(16)
H2E2 C2E C1E 111.8(12)
H2E1 C2E C1E 109.9(16)
C3E C2E C1E 113.6(7)
O4E C3E N5E 121.2(10)
O4E C3E C2E 121.2(9)
N5E C3E C2E 117.6(9)
H1F1 C1F H1F2 104.2(16)
H1F1 C1F C2F 111.1(11)
H1F2 C1F C2F 110.6(13)
H1F1 C1F C17 109.1(11)
H1F2 C1F C17 105.9(12)
C2F C1F C17 115.4(6)
H2F1 C2F H2F2 106(2)
H2F1 C2F C1F 112.7(15)
H2F2 C2F C1F 112.6(12)
H2F1 C2F C3F 110.0(13)
H2F2 C2F C3F 106.3(12)
C1F C2F C3F 109.4(7)
O4F C3F N5F 122.5(9)
O4F C3F C2F 121.7(8)
N5F C3F C2F 115.7(7)
C3F N5F C6F 123.7(8)
H6F2 C6F H6F1 107(2)
H6F2 C6F N5F 110.0(15)
H6F1 C6F N5F 110.1(12)
H6F2 C6F C7F 107.5(16)
H6F1 C6F C7F 109.1(12)
N5F C6F C7F 113.2(7)
H7F C7F O1P 108.6(14)
H7F C7F C6F 108.6(14)
O1P C7F C6F 107.8(9)
H7F C7F C8F 111.1(14)
O1P C7F C8F 109.0(10)
C6F C7F C8F 111.7(9)
H8F3 C8F H8F1 108(3)
H8F3 C8F H8F2 111(3)
H8F1 C8F H8F2 102(3)
H8F3 C8F C7F 111.1(18)
H8F1 C8F C7F 114.2(18)
H8F2 C8F C7F 110(2)
H1G2 C1G H1G1 106.6(19)
H1G2 C1G C2G 103.9(13)
H1G1 C1G C2G 112.8(11)
H1G2 C1G C18 107.1(13)
H1G1 C1G C18 112.6(10)
C2G C1G C18 113.1(6)
O3G C2G N4G 124.3(9)
O3G C2G C1G 121.3(8)
N4G C2G C1G 114.4(8)
C7F O1P P1 121.6(8)
C3R O4P P1 119.8(8)
H1R C1R O6R 109.8(17)
H1R C1R N1N 108.1(12)
O6R C1R N1N 107.2(8)
H1R C1R C2R 112.2(15)
O6R C1R C2R 107.5(8)
N1N C1R C2R 112.0(7)
H2R C2R O7R 114.0(15)
H2R C2R C1R 109.8(14)
O7R C2R C1R 110.6(9)
H2R C2R C3R 111.1(13)
O7R C2R C3R 111.3(8)
C1R C2R C3R 99.0(7)
H3R C3R O4P 113.6(12)
H3R C3R C4R 109.6(13)
O4P C3R C4R 110.9(8)
H3R C3R C2R 106.6(11)
O4P C3R C2R 112.4(8)
C4R C3R C2R 103.2(7)
H4R C4R O6R 106.2(16)
H4R C4R C5R 110.0(16)
O6R C4R C5R 108.4(9)
H4R C4R C3R 111.7(14)
O6R C4R C3R 106.6(8)
C5R C4R C3R 113.5(9)
H5R2 C5R H5R1 110(3)
H5R2 C5R O8R 109(2)
H5R1 C5R O8R 104(2)
H5R2 C5R C4R 111.0(18)
H5R1 C5R C4R 111.3(19)
O8R C5R C4R 110.6(13)
C1R O6R C4R 110.2(9)
C2N N1N C8N 107.2(7)
C2N N1N C1R 124.8(7)
C8N N1N C1R 126.4(7)
H2N C2N N3N 125.3(14)
H2N C2N N1N 122.4(14)
N3N C2N N1N 112.2(8)
C2N N3N C9N 105.0(7)
C2N N3N Co1 122.5(5)
C9N N3N Co1 132.5(5)
H4N C4N C5N 119.4(15)
H4N C4N C9N 121.1(14)
C5N C4N C9N 119.5(9)
C4N C5N C6N 119.5(9)
C4N C5N C10N 118.3(10)
C6N C5N C10N 122.2(9)
C7N C6N C5N 123.3(9)
C7N C6N C11N 118.7(10)
C5N C6N C11N 117.9(10)
H7N C7N C6N 120.8(18)
H7N C7N C8N 123.6(17)
C6N C7N C8N 115.1(9)
C9N C8N N1N 105.5(7)
C9N C8N C7N 123.6(8)
N1N C8N C7N 130.9(8)
C8N C9N N3N 110.1(7)
C8N C9N C4N 118.8(8)
N3N C9N C4N 131.0(8)
H10C C10N H10A 110(4)
H10C C10N H10B 104(3)
H10A C10N H10B 109(3)
H10C C10N C5N 111.0(18)
H10A C10N C5N 109.6(19)
H10B C10N C5N 112.2(18)
H11C C11N H11A 109(4)
H11C C11N H11B 103(4)
H11A C11N H11B 111(4)
H11C C11N C6N 117(2)
H11A C11N C6N 108(2)
H11B C11N C6N 109(2)
O54G C51G C52G 121(4)
O54G C51G C53G 127(4)
C52G C51G C53G 111(5)
O64G C61G C62G 118(3)
O64G C61G C63G 130(4)
C62G C61G C63G 112(3)

loop_
_geom_bond_atom_site_label_1
_geom_bond_atom_site_label_2
_geom_bond_distance
Co1 N23 1.84(2)
Co1 N22 1.856(18)
Co1 N21 1.94(2)
Co1 N24 1.954(19)
Co1 N3N 2.14(2)
P1 O2P 1.472(11)
P1 O3P 1.531(12)
P1 O1P 1.552(10)
P1 O4P 1.604(10)
N21 C4 1.282(9)
N21 C1 1.497(9)
N22 C9 1.325(10)
N22 C6 1.397(10)
N23 C11 1.362(10)
N23 C14 1.394(10)
N24 C16 1.303(9)
N24 C19 1.487(10)
C1 C25 1.535(11)
C1 C19 1.555(11)
C1 C2 1.591(10)
C2 C26 1.535(11)
C2 C1A 1.542(7)
C2 C3 1.581(11)
C3 H3 1.082(12)
C3 C4 1.523(11)
C3 C1B 1.556(7)
C4 C5 1.482(11)
C5 C6 1.360(12)
C5 C27 1.485(13)
C6 C7 1.551(10)
C7 C28 1.539(12)
C7 C8 1.548(12)
C7 C1C 1.559(8)
C8 H8 1.065(13)
C8 C9 1.519(11)
C8 C1D 1.560(8)
C9 C10 1.403(12)
C10 C11 1.374(12)
C11 C12 1.496(13)
C12 C29 1.530(17)
C12 C13 1.556(13)
C12 C30 1.578(19)
C13 H13 1.077(13)
C13 C14 1.536(11)
C13 C1E 1.550(9)
C14 C15 1.360(11)
C15 C16 1.408(12)
C15 C31 1.553(9)
C16 C17 1.559(11)
C17 C1F 1.546(7)
C17 C18 1.569(11)
C17 C32 1.575(9)
C18 H18 1.072(13)
C18 C19 1.546(10)
C18 C1G 1.552(7)
C19 H19 1.05(3)
C25 H25A 1.062(12)
C25 H25C 1.064(12)
C25 H25B 1.065(13)
C26 H26A 1.051(13)
C26 H26C 1.061(13)
C26 H26B 1.062(13)
C27 H27B 1.03(3)
C27 H27C 1.033(13)
C27 H27A 1.034(14)
C28 H28B 1.064(13)
C28 H28A 1.065(13)
C28 H28C 1.066(13)
C29 H29B 1.01(4)
C29 H29A 1.06(4)
C29 H29C 1.059(14)
C30 H30C 1.051(14)
C30 H30A 1.053(14)
C30 H30B 1.056(14)
C31 H31A 1.037(15)
C31 H31B 1.044(14)
C31 H31C 1.05(3)
C32 H32C 1.051(13)
C32 H32B 1.060(13)
C32 H32A 1.064(13)
C1A H1A1 1.079(13)
C1A H1A2 1.092(13)
C1A C2A 1.529(11)
C2A O3A 1.223(11)
C2A N4A 1.348(10)
C1B H1B1 1.073(13)
C1B H1B2 1.084(13)
C1B C2B 1.518(10)
C2B H2B1 1.065(14)
C2B H2B2 1.070(14)
C2B C3B 1.506(12)
C3B O4B 1.242(11)
C3B N5B 1.354(11)
C1C H1C1 1.073(13)
C1C H1C2 1.078(14)
C1C C2C 1.521(11)
C2C O3C 1.236(11)
C2C N4C 1.345(10)
C1D H1D2 1.075(14)
C1D H1D1 1.076(13)
C1D C2D 1.501(11)
C2D H2D1 1.068(14)
C2D H2D2 1.078(14)
C2D C3D 1.501(14)
C3D O4D 1.233(13)
C3D N5D 1.348(11)
C1E H1E2 1.078(13)
C1E H1E1 1.092(13)
C1E C2E 1.507(11)
C2E H2E2 1.082(14)
C2E H2E1 1.084(14)
C2E C3E 1.500(13)
C3E O4E 1.246(11)
C3E N5E 1.343(10)
C1F H1F1 1.073(13)
C1F H1F2 1.076(13)
C1F C2F 1.516(10)
C2F H2F1 1.063(14)
C2F H2F2 1.081(13)
C2F C3F 1.518(11)
C3F O4F 1.236(11)
C3F N5F 1.330(9)
N5F C6F 1.446(13)
C6F H6F2 1.073(14)
C6F H6F1 1.074(13)
C6F C7F 1.509(14)
C7F H7F 1.071(14)
C7F O1P 1.449(15)
C7F C8F 1.537(16)
C8F H8F3 0.97(6)
C8F H8F1 1.02(5)
C8F H8F2 1.16(3)
C1G H1G2 1.080(13)
C1G H1G1 1.081(14)
C1G C2G 1.535(11)
C2G O3G 1.228(11)
C2G N4G 1.346(10)
O4P C3R 1.403(14)
C1R H1R 1.071(13)
C1R O6R 1.407(16)
C1R N1N 1.455(11)
C1R C2R 1.540(13)
C2R H2R 1.073(14)
C2R O7R 1.411(14)
C2R C3R 1.560(13)
C3R H3R 1.073(13)
C3R C4R 1.518(14)
C4R H4R 1.066(14)
C4R O6R 1.431(14)
C4R C5R 1.511(16)
C5R H5R2 1.062(14)
C5R H5R1 1.065(14)
C5R O8R 1.49(3)
N1N C2N 1.367(12)
N1N C8N 1.397(11)
C2N H2N 1.03(2)
C2N N3N 1.334(11)
N3N C9N 1.403(11)
C4N H4N 1.04(2)
C4N C5N 1.376(14)
C4N C9N 1.412(13)
C5N C6N 1.415(15)
C5N C10N 1.510(17)
C6N C7N 1.378(15)
C6N C11N 1.549(18)
C7N H7N 1.04(2)
C7N C8N 1.415(14)
C8N C9N 1.386(12)
C10N H10C 1.027(15)
C10N H10A 1.032(15)
C10N H10B 1.034(15)
C11N H11C 1.035(15)
C11N H11A 1.035(15)
C11N H11B 1.039(15)
C51G O54G 1.16(5)
C51G C52G 1.48(4)
C51G C53G 1.50(4)
C61G O64G 1.07(5)
C61G C62G 1.50(3)
C61G C63G 1.51(3)

loop_
_geom_hbond_atom_site_label_D
_geom_hbond_atom_site_label_H
_geom_hbond_atom_site_label_A
_geom_hbond_site_symmetry_A
_geom_hbond_distance_DH
_geom_hbond_distance_HA
_geom_hbond_distance_DA
_geom_hbond_angle_DHA
N4A D4A1 O6W . 1.028(12) 2.098(15) 3.121(11) 173.2(13)
N4A D4A2 O4D 4_546 1.014(12) 2.02(2) 3.02(2) 169.7(17)
N5B D5B1 O3P 3_456 1.025(12) 1.917(19) 2.937(17) 173.4(19)
N5B D5B1 O1P 3_456 1.025(12) 2.60(2) 3.204(15) 117.7(15)
N5B D5B2 O5W 3_456 1.014(12) 2.46(3) 3.25(3) 134.7(16)
N4C D4C1 O3W 4_556 1.023(11) 2.041(18) 2.902(18) 140.3(11)
N4C D4C2 O3P 2_565 1.029(11) 1.981(19) 3.003(16) 171.6(15)
N5D D5D1 O64G . 1.029(15) 2.07(5) 3.10(5) 172(3)
N5E D5E1 O4W . 1.010(13) 1.88(2) 2.89(2) 177.2(18)
N5E D5E2 O3A 1_655 1.011(13) 1.992(19) 2.861(14) 142.6(17)
N5F D5F O5W . 1.008(14) 2.04(3) 3.03(3) 164.9(12)
N4G D4G1 O7W . 1.024(12) 1.80(2) 2.82(2) 173.0(15)
N4G D4G2 O4E 4_646 1.020(11) 2.033(19) 2.987(17) 154.6(16)
O7R D7R O1W 3_456 0.971(14) 1.808(15) 2.773(17) 172.4(13)
O8R D8R1 O3W 3_556 1.00(3) 1.94(3) 2.91(3) 163(3)
O1W D1W1 O2W 4_646 0.988(13) 1.81(3) 2.80(3) 176(2)
O1W D1W2 O2P . 0.999(13) 1.701(17) 2.692(19) 170.2(19)
O2W D2W1 O3P 2_565 0.998(14) 1.678(19) 2.66(2) 166.4(18)
O2W D2W2 O3C . 1.004(14) 1.65(2) 2.65(2) 176(2)
O3W D3W1 O2P 3_456 0.978(14) 1.667(17) 2.63(2) 168.3(18)
O3W D3W2 O3G . 0.982(13) 1.832(17) 2.813(19) 176.3(17)
O4W D4W1 O4F . 1.004(17) 1.75(2) 2.75(3) 170(3)
O4W D4W2 O2W 4_646 1.008(16) 1.98(3) 2.95(3) 162(2)
O5W D5W1 O3G . 0.997(17) 1.98(3) 2.97(3) 168(3)
O5W D5W2 O1W 3_456 0.995(17) 1.85(3) 2.84(3) 173(3)
O7W D7W1 O4B 4_546 0.992(16) 1.673(19) 2.66(3) 171(3)
O7W D7W2 O6W . 1.007(16) 1.94(3) 2.95(3) 179(3)
O6W D6W1 O54G . 0.98 1.84(4) 2.81(4) 171.5(12)
